data_7704457
loop_
_publ_author_name
'H\"ammer, Matthias'
'Janka, Oliver'
'B\"onnighausen, Judith'
'Klenner, Steffen'
'P\"ottgen, Rainer'
'H\"oppe, Henning A'

_publ_section_title
;
 On the phosphors Na<sub>5</sub>M(WO<sub>4</sub>)<sub>4</sub> (M = Y,
 La-Nd, Sm-Lu, Bi) - crystal structures, thermal decomposition, and
 optical and magnetic properties.
;
_journal_issue 24
_journal_name_full 'Dalton transactions (Cambridge, England : 2003)'
_journal_page_first 8209
_journal_page_last 8225
_journal_paper_doi 10.1039/d0dt00782j
_journal_volume 49
_journal_year 2020
_chemical_formula_sum 'Eu Na O8 W2'
_chemical_formula_weight 670.65
_space_group_crystal_system tetragonal
_space_group_IT_number 88
_space_group_name_Hall '-I 4ad'
_space_group_name_H-M_alt 'I 41/a :2'
_audit_creation_method SHELXL-2014/7
_audit_update_record
;
2020-02-27 deposited with the CCDC.	2020-05-20 downloaded from the CCDC.
;
_cell_angle_alpha 90
_cell_angle_beta 90
_cell_angle_gamma 90
_cell_formula_units_Z 2
_cell_length_a 5.26240(10)
_cell_length_b 5.26240(10)
_cell_length_c 11.4078(3)
_cell_measurement_reflns_used 21433
_cell_measurement_temperature 298(2)
_cell_measurement_theta_max 41.863
_cell_measurement_theta_min 4.265
_cell_volume 315.915(12)
_computing_structure_refinement 'SHELXL-2014/7 (Sheldrick, 2014)'
_diffrn_ambient_temperature 298(2)
_diffrn_measured_fraction_theta_full 1.000
_diffrn_measured_fraction_theta_max 1.000
_diffrn_measurement_device_type 'D8 Venture Bruker'
_diffrn_measurement_method 'generic phi and omega scans'
_diffrn_radiation_type MoK\a
_diffrn_radiation_wavelength 0.71073
_diffrn_reflns_av_R_equivalents 0.0284
_diffrn_reflns_av_unetI/netI 0.0061
_diffrn_reflns_Laue_measured_fraction_full 1.000
_diffrn_reflns_Laue_measured_fraction_max 1.000
_diffrn_reflns_limit_h_max 9
_diffrn_reflns_limit_h_min -9
_diffrn_reflns_limit_k_max 9
_diffrn_reflns_limit_k_min -9
_diffrn_reflns_limit_l_max 21
_diffrn_reflns_limit_l_min -21
_diffrn_reflns_number 21433
_diffrn_reflns_point_group_measured_fraction_full 1.000
_diffrn_reflns_point_group_measured_fraction_max 1.000
_diffrn_reflns_theta_full 25.242
_diffrn_reflns_theta_max 41.863
_diffrn_reflns_theta_min 4.265
_exptl_absorpt_coefficient_mu 46.200
_exptl_absorpt_correction_type multi-scan
_exptl_absorpt_process_details
; 
 multi-scan absorption correction using SADABS 
(G. M. Sheldrick, (1996). SADABS. Program for Empirical 
Absorption Correction. University of G\"ottingen, Germany.)
;
_exptl_crystal_colour colourless
_exptl_crystal_density_diffrn 7.050
_exptl_crystal_description block
_exptl_crystal_F_000 572
_exptl_crystal_size_max 0.04
_exptl_crystal_size_mid 0.04
_exptl_crystal_size_min 0.03
_exptl_transmission_factor_max 0.7503
_exptl_transmission_factor_min 0.6338
_refine_diff_density_max 2.081
_refine_diff_density_min -1.507
_refine_diff_density_rms 0.245
_refine_ls_extinction_coef 0.00048(15)
_refine_ls_extinction_expression Fc^*^=kFc[1+0.001xFc^2^\l^3^/sin(2\q)]^-1/4^
_refine_ls_extinction_method 'SHELXL-2014/7 (Sheldrick 2014'
_refine_ls_goodness_of_fit_ref 1.120
_refine_ls_hydrogen_treatment undef
_refine_ls_matrix_type full
_refine_ls_number_parameters 16
_refine_ls_number_reflns 546
_refine_ls_number_restraints 0
_refine_ls_restrained_S_all 1.120
_refine_ls_R_factor_all 0.0180
_refine_ls_R_factor_gt 0.0143
_refine_ls_shift/su_max 0.000
_refine_ls_shift/su_mean 0.000
_refine_ls_structure_factor_coef Fsqd
_refine_ls_weighting_details 'w=1/[\s^2^(Fo^2^)+(0.0130P)^2^+2.9439P] where P=(Fo^2^+2Fc^2^)/3'
_refine_ls_weighting_scheme calc
_refine_ls_wR_factor_gt 0.0329
_refine_ls_wR_factor_ref 0.0340
_reflns_Friedel_coverage 0.000
_reflns_number_gt 472
_reflns_number_total 546
_reflns_threshold_expression 'I > 2\s(I)'
_cod_data_source_file d0dt00782j2.cif
_cod_data_source_block NaEu(WO4)2
_cod_depositor_comments 'Adding full bibliography for 7704452--7704470.cif.'
_cod_original_cell_volume 315.914(15)
_cod_original_sg_symbol_H-M 'I 41/a'
_cod_database_code 7704457
_shelx_shelxl_version_number 2014/7
_shelx_space_group_comment
;
The symmetry employed for this shelxl refinement is uniquely defined
by the following loop, which should always be used as a source of
symmetry information in preference to the above space-group names.
They are only intended as comments.
;

loop_
_space_group_symop_operation_xyz
'x, y, z'
'-x+1/2, -y, z+1/2'
'-y+3/4, x+1/4, z+1/4'
'y+3/4, -x+3/4, z+3/4'
'x+1/2, y+1/2, z+1/2'
'-x+1, -y+1/2, z+1'
'-y+5/4, x+3/4, z+3/4'
'y+5/4, -x+5/4, z+5/4'
'-x, -y, -z'
'x-1/2, y, -z-1/2'
'y-3/4, -x-1/4, -z-1/4'
'-y-3/4, x-3/4, -z-3/4'
'-x+1/2, -y+1/2, -z+1/2'
'x, y+1/2, -z'
'y-1/4, -x+1/4, -z+1/4'
'-y-1/4, x-1/4, -z-1/4'

loop_
_atom_site_label
_atom_site_type_symbol
_atom_site_fract_x
_atom_site_fract_y
_atom_site_fract_z
_atom_site_U_iso_or_equiv
_atom_site_adp_type
_atom_site_occupancy
_atom_site_site_symmetry_order
_atom_site_calc_flag
_atom_site_refinement_flags_posn
_atom_site_refinement_flags_adp
_atom_site_refinement_flags_occupancy
_atom_site_disorder_assembly
_atom_site_disorder_group
Na1 Na 0.0000 0.2500 1.1250 0.00674(12) Uani 0.518(2) 4 d S T P A 1
Eu1 Eu 0.0000 0.2500 1.1250 0.00674(12) Uani 0.482(2) 4 d S T P A 1
W1 W 0.0000 0.2500 0.6250 0.00853(5) Uani 1 4 d S T P . .
O1 O 0.2413(4) 0.0971(3) 0.53985(16) 0.0152(3) Uani 1 1 d . . . . .

loop_
_atom_site_aniso_label
_atom_site_aniso_U_11
_atom_site_aniso_U_22
_atom_site_aniso_U_33
_atom_site_aniso_U_23
_atom_site_aniso_U_13
_atom_site_aniso_U_12
Na1 0.00700(13) 0.00700(13) 0.00623(15) 0.000 0.000 0.000
Eu1 0.00700(13) 0.00700(13) 0.00623(15) 0.000 0.000 0.000
W1 0.00731(6) 0.00731(6) 0.01096(7) 0.000 0.000 0.000
O1 0.0176(7) 0.0132(6) 0.0149(6) -0.0001(5) 0.0048(6) 0.0025(5)

loop_
_atom_type_symbol
_atom_type_description
_atom_type_scat_dispersion_real
_atom_type_scat_dispersion_imag
_atom_type_scat_source
O O 0.0106 0.0060 'International Tables Vol C Tables 4.2.6.8 and 6.1.1.4'
Na Na 0.0362 0.0249 'International Tables Vol C Tables 4.2.6.8 and 6.1.1.4'
Eu Eu -0.1578 3.6682 'International Tables Vol C Tables 4.2.6.8 and 6.1.1.4'
W W -0.8490 6.8722 'International Tables Vol C Tables 4.2.6.8 and 6.1.1.4'

loop_
_geom_angle_atom_site_label_1
_geom_angle_atom_site_label_2
_geom_angle_atom_site_label_3
_geom_angle
_geom_angle_site_symmetry_1
_geom_angle_site_symmetry_3
_geom_angle_publ_flag
O1 Na1 O1 125.86(6) 10_557 4_455 ?
O1 Na1 O1 125.86(6) 10_557 7_445 ?
O1 Na1 O1 80.12(9) 4_455 7_445 ?
O1 Na1 O1 80.12(9) 10_557 13_556 ?
O1 Na1 O1 125.86(6) 4_455 13_556 ?
O1 Na1 O1 125.86(6) 7_445 13_556 ?
O1 Na1 O1 152.73(8) 10_557 11_667 ?
O1 Na1 O1 68.70(4) 4_455 11_667 ?
O1 Na1 O1 76.29(7) 7_445 11_667 ?
O1 Na1 O1 73.23(4) 13_556 11_667 ?
O1 Na1 O1 73.23(4) 10_557 16_557 ?
O1 Na1 O1 76.29(7) 4_455 16_557 ?
O1 Na1 O1 68.70(4) 7_445 16_557 ?
O1 Na1 O1 152.73(8) 13_556 16_557 ?
O1 Na1 O1 133.82(8) 11_667 16_557 ?
O1 Na1 O1 76.29(7) 10_557 2 ?
O1 Na1 O1 152.73(8) 4_455 2 ?
O1 Na1 O1 73.23(4) 7_445 2 ?
O1 Na1 O1 68.70(4) 13_556 2 ?
O1 Na1 O1 98.85(3) 11_667 2 ?
O1 Na1 O1 98.85(3) 16_557 2 ?
O1 Na1 O1 68.70(4) 10_557 5_455 ?
O1 Na1 O1 73.23(4) 4_455 5_455 ?
O1 Na1 O1 152.73(8) 7_445 5_455 ?
O1 Na1 O1 76.29(7) 13_556 5_455 ?
O1 Na1 O1 98.85(3) 11_667 5_455 ?
O1 Na1 O1 98.85(3) 16_557 5_455 ?
O1 Na1 O1 133.82(8) 2 5_455 ?
O1 Na1 W1 128.56(5) 10_557 5 ?
O1 Na1 W1 80.78(4) 4_455 5 ?
O1 Na1 W1 99.22(4) 7_445 5 ?
O1 Na1 W1 51.44(5) 13_556 5 ?
O1 Na1 W1 24.46(4) 11_667 5 ?
O1 Na1 W1 155.54(4) 16_557 5 ?
O1 Na1 W1 97.63(5) 2 5 ?
O1 Na1 W1 82.37(5) 5_455 5 ?
O1 Na1 W1 51.44(5) 10_557 5_445 ?
O1 Na1 W1 99.22(4) 4_455 5_445 ?
O1 Na1 W1 80.78(4) 7_445 5_445 ?
O1 Na1 W1 128.56(5) 13_556 5_445 ?
O1 Na1 W1 155.54(4) 11_667 5_445 ?
O1 Na1 W1 24.46(4) 16_557 5_445 ?
O1 Na1 W1 82.37(5) 2 5_445 ?
O1 Na1 W1 97.63(5) 5_455 5_445 ?
W1 Na1 W1 180.0 5 5_445 ?
O1 Na1 W1 99.22(4) 10_557 5_545 ?
O1 Na1 W1 128.56(5) 4_455 5_545 ?
O1 Na1 W1 51.44(5) 7_445 5_545 ?
O1 Na1 W1 80.78(4) 13_556 5_545 ?
O1 Na1 W1 82.37(4) 11_667 5_545 ?
O1 Na1 W1 97.63(4) 16_557 5_545 ?
O1 Na1 W1 24.46(4) 2 5_545 ?
O1 Na1 W1 155.54(4) 5_455 5_545 ?
W1 Na1 W1 90.0 5 5_545 ?
W1 Na1 W1 90.0 5_445 5_545 ?
O1 Na1 W1 80.78(4) 10_557 5_455 ?
O1 Na1 W1 51.44(5) 4_455 5_455 ?
O1 Na1 W1 128.56(5) 7_445 5_455 ?
O1 Na1 W1 99.22(4) 13_556 5_455 ?
O1 Na1 W1 97.63(4) 11_667 5_455 ?
O1 Na1 W1 82.37(4) 16_557 5_455 ?
O1 Na1 W1 155.54(4) 2 5_455 ?
O1 Na1 W1 24.46(4) 5_455 5_455 ?
W1 Na1 W1 90.0 5 5_455 ?
W1 Na1 W1 90.0 5_445 5_455 ?
W1 Na1 W1 180.0 5_545 5_455 ?
O1 W1 O1 107.13(6) 12_667 6_454 ?
O1 W1 O1 114.26(12) 12_667 15_556 ?
O1 W1 O1 107.13(6) 6_454 15_556 ?
O1 W1 O1 107.13(6) 12_667 . ?
O1 W1 O1 114.26(12) 6_454 . ?
O1 W1 O1 107.13(6) 15_556 . ?
O1 W1 Na1 145.04(6) 12_667 5_444 ?
O1 W1 Na1 79.41(6) 6_454 5_444 ?
O1 W1 Na1 34.96(6) 15_556 5_444 ?
O1 W1 Na1 100.59(6) . 5_444 ?
O1 W1 Na1 34.96(6) 12_667 5_554 ?
O1 W1 Na1 100.59(6) 6_454 5_554 ?
O1 W1 Na1 145.04(6) 15_556 5_554 ?
O1 W1 Na1 79.41(6) . 5_554 ?
Na1 W1 Na1 180.0 5_444 5_554 ?
O1 W1 Eu1 145.04(6) 12_667 5_444 ?
O1 W1 Eu1 79.41(6) 6_454 5_444 ?
O1 W1 Eu1 34.96(6) 15_556 5_444 ?
O1 W1 Eu1 100.59(6) . 5_444 ?
Na1 W1 Eu1 0.0 5_444 5_444 ?
Na1 W1 Eu1 180.0 5_554 5_444 ?
O1 W1 Eu1 34.96(6) 12_667 5_554 ?
O1 W1 Eu1 100.59(6) 6_454 5_554 ?
O1 W1 Eu1 145.04(6) 15_556 5_554 ?
O1 W1 Eu1 79.41(6) . 5_554 ?
Na1 W1 Eu1 180.0 5_444 5_554 ?
Na1 W1 Eu1 0.0 5_554 5_554 ?
Eu1 W1 Eu1 180.0 5_444 5_554 ?
O1 W1 Na1 79.41(6) 12_667 5_454 ?
O1 W1 Na1 34.96(6) 6_454 5_454 ?
O1 W1 Na1 100.59(6) 15_556 5_454 ?
O1 W1 Na1 145.04(6) . 5_454 ?
Na1 W1 Na1 90.0 5_444 5_454 ?
Na1 W1 Na1 90.0 5_554 5_454 ?
Eu1 W1 Na1 90.0 5_444 5_454 ?
Eu1 W1 Na1 90.0 5_554 5_454 ?
O1 W1 Eu1 79.41(6) 12_667 5_454 ?
O1 W1 Eu1 34.96(6) 6_454 5_454 ?
O1 W1 Eu1 100.59(6) 15_556 5_454 ?
O1 W1 Eu1 145.04(6) . 5_454 ?
Na1 W1 Eu1 90.0 5_444 5_454 ?
Na1 W1 Eu1 90.0 5_554 5_454 ?
Eu1 W1 Eu1 90.0 5_444 5_454 ?
Eu1 W1 Eu1 90.0 5_554 5_454 ?
Na1 W1 Eu1 0.0 5_454 5_454 ?
O1 W1 Eu1 100.59(6) 12_667 5_544 ?
O1 W1 Eu1 145.04(6) 6_454 5_544 ?
O1 W1 Eu1 79.41(6) 15_556 5_544 ?
O1 W1 Eu1 34.96(6) . 5_544 ?
Na1 W1 Eu1 90.0 5_444 5_544 ?
Na1 W1 Eu1 90.0 5_554 5_544 ?
Eu1 W1 Eu1 90.0 5_444 5_544 ?
Eu1 W1 Eu1 90.0 5_554 5_544 ?
Na1 W1 Eu1 180.0 5_454 5_544 ?
Eu1 W1 Eu1 180.0 5_454 5_544 ?
O1 W1 Na1 100.59(6) 12_667 5_544 ?
O1 W1 Na1 145.04(6) 6_454 5_544 ?
O1 W1 Na1 79.41(6) 15_556 5_544 ?
O1 W1 Na1 34.96(6) . 5_544 ?
Na1 W1 Na1 90.0 5_444 5_544 ?
Na1 W1 Na1 90.0 5_554 5_544 ?
Eu1 W1 Na1 90.0 5_444 5_544 ?
Eu1 W1 Na1 90.0 5_554 5_544 ?
Na1 W1 Na1 180.0 5_454 5_544 ?
Eu1 W1 Na1 180.0 5_454 5_544 ?
Eu1 W1 Na1 0.0 5_544 5_544 ?
W1 O1 Eu1 131.40(9) . 13_556 ?
W1 O1 Na1 131.40(9) . 13_556 ?
Eu1 O1 Na1 0.0 13_556 13_556 ?
W1 O1 Na1 120.57(9) . 5_544 ?
Eu1 O1 Na1 103.7 13_556 5_544 ?
Na1 O1 Na1 103.72(7) 13_556 5_544 ?
W1 O1 Eu1 120.57(9) . 5_544 ?
Eu1 O1 Eu1 103.72(7) 13_556 5_544 ?
Na1 O1 Eu1 103.72(7) 13_556 5_544 ?
Na1 O1 Eu1 0.0 5_544 5_544 ?

loop_
_geom_bond_atom_site_label_1
_geom_bond_atom_site_label_2
_geom_bond_distance
_geom_bond_site_symmetry_2
_geom_bond_publ_flag
Na1 O1 2.4571(18) 10_557 ?
Na1 O1 2.4571(18) 4_455 ?
Na1 O1 2.4571(18) 7_445 ?
Na1 O1 2.4571(18) 13_556 ?
Na1 O1 2.4767(19) 11_667 ?
Na1 O1 2.4767(19) 16_557 ?
Na1 O1 2.4767(18) 2 ?
Na1 O1 2.4767(18) 5_455 ?
Na1 W1 3.72108(7) 5 ?
Na1 W1 3.72108(7) 5_445 ?
Na1 W1 3.72108(7) 5_545 ?
Na1 W1 3.72108(7) 5_455 ?
W1 O1 1.7897(18) 12_667 ?
W1 O1 1.7897(18) 6_454 ?
W1 O1 1.7897(18) 15_556 ?
W1 O1 1.7897(18) . ?
W1 Na1 3.72108(7) 5_444 ?
W1 Na1 3.72108(7) 5_554 ?
W1 Eu1 3.72108(7) 5_444 ?
W1 Eu1 3.72108(7) 5_554 ?
W1 Na1 3.72108(7) 5_454 ?
W1 Eu1 3.72108(7) 5_454 ?
W1 Eu1 3.72108(7) 5_544 ?
W1 Na1 3.72108(7) 5_544 ?
O1 Eu1 2.4571(18) 13_556 ?
O1 Na1 2.4571(18) 13_556 ?
O1 Na1 2.4767(18) 5_544 ?
O1 Eu1 2.4767(18) 5_544 ?
